data_4317688
loop_
_publ_author_name
'Hani Amouri'
'Carine Guyard-Duhayon'
'Jacqueline Vaissermann'
'Marie Noelle Rager'

_publ_contact_author_address
;
Laboratoire de Chimie Inorganique et Materiaux Moleculaires
Universite Pierre et Marie Curie
4 place Jussieu
Bat F - Case 42
F-75252 Paris cedex 5
;
_publ_contact_author_email ' amouri@ccr.jussieu.fr '
_publ_contact_author_fax ' (33)1 44 27 38 41 '
_publ_contact_author_name 'Hani Amouri'
_publ_contact_author_phone ' (33)1 44 27 30 83'
_publ_section_title
;
 (\h5-Pentamethylcyclopentadienyl)rhodium and -iridium Complexes with
 Weakly and Strongly Coordinating Anions: Isolation and First X-ray
 Molecular Structures of the Tris(solvent) Complexes
 [(C5Me5)M(acetone)2(H2O)][BF4]2 (M = Rh, Ir)
;
_journal_name_full 'Inorganic Chemistry'
_journal_page_first 1397
_journal_page_last 1403
_journal_paper_doi 10.1021/ic010772b
_journal_volume 41
_journal_year 2002
_chemical_compound_source
;
?
;
_chemical_formula_moiety ' C16 H29 O3 Rh1 + (B1 F4)2 '
_chemical_formula_sum 'C16 H29 B2 F8 O3 Rh'
_chemical_formula_weight 545.92
_chemical_melting_point ?
_chemical_name_systematic
;
?
;
_space_group_IT_number 14
_symmetry_cell_setting monoclinic
_symmetry_space_group_name_Hall '-P 2ybc'
_symmetry_space_group_name_H-M 'P 1 21/c 1'
_atom_sites_solution_hydrogens geom
_atom_sites_solution_primary direct
_audit_creation_date 01-10-07
_audit_creation_method CRYSTALS_ver_12-03-99
_cell_angle_alpha 90
_cell_angle_beta 99.73(2)
_cell_angle_gamma 90
_cell_formula_units_Z 4
_cell_length_a 10.157(3)
_cell_length_b 14.038(9)
_cell_length_c 16.335(2)
_cell_measurement_reflns_used 22
_cell_measurement_temperature 283
_cell_measurement_theta_max 12.318
_cell_measurement_theta_min 11.991
_cell_volume 2295.6(17)
_computing_cell_refinement 'CAD-4 software (Enraf-Nonius, 1989)'
_computing_data_collection 'CAD-4 software (Enraf-Nonius, 1989)'
_computing_data_reduction
;
RC93 (Watkin, D.J., Prout, C.K., Lilley, P.M.deQ. 1994)
;
_computing_molecular_graphics
;
CAMERON (Watkin, Prout & Pearce, 1996)
;
_computing_publication_material
;
CRYSTALS Issue 10 (Watkin, Prout, Carruthers & Betteridge, 1996)
;
_computing_structure_refinement
;
CRYSTALS Issue 10 (Watkin, Prout, Carruthers & Betteridge, 1996)
;
_computing_structure_solution 'SIR92 (Giacovazzo et al, 1992)'
_diffrn_ambient_temperature 283
_diffrn_measurement_device_type '  Enraf-nonius CAD4 '
_diffrn_measurement_method \w/2\q
_diffrn_radiation_monochromator graphite
_diffrn_radiation_type 'Mo K\a'
_diffrn_radiation_wavelength 0.71069
_diffrn_reflns_av_R_equivalents 0.01
_diffrn_reflns_limit_h_max 12
_diffrn_reflns_limit_h_min 0
_diffrn_reflns_limit_k_max 16
_diffrn_reflns_limit_k_min 0
_diffrn_reflns_limit_l_max 19
_diffrn_reflns_limit_l_min -19
_diffrn_reflns_number 4478
_diffrn_reflns_theta_max 25.00
_diffrn_reflns_theta_min 1.00
_diffrn_standards_decay_% 74.79
_diffrn_standards_interval_time 3600
_diffrn_standards_number 2
_exptl_absorpt_coefficient_mu 0.82
_exptl_crystal_colour ' orange '
_exptl_crystal_density_diffrn 1.58
_exptl_crystal_density_meas ?
_exptl_crystal_description ' plate'
_exptl_crystal_F_000 1091.42
_exptl_crystal_size_max 0.3
_exptl_crystal_size_mid 0.3
_exptl_crystal_size_min 0.2
_refine_diff_density_max 2.27
_refine_diff_density_min -1.95
_refine_ls_extinction_method None
_refine_ls_goodness_of_fit_ref 1.0859
_refine_ls_hydrogen_treatment noref
_refine_ls_matrix_type full
_refine_ls_number_parameters 222
_refine_ls_number_reflns 3092
_refine_ls_R_factor_gt 0.1061
_refine_ls_shift/su_max 0.417885
_refine_ls_structure_factor_coef F
_refine_ls_weighting_details
;
Chebychev polynomial with 3 parameters, Carruthers & Watkin , 1979,
3.78    0.574     1.55
;
_refine_ls_weighting_scheme calc
_refine_ls_wR_factor_ref 0.1134
_reflns_limit_h_max 11
_reflns_limit_h_min -12
_reflns_limit_k_max 16
_reflns_limit_k_min 0
_reflns_limit_l_max 19
_reflns_limit_l_min 0
_reflns_number_gt 3092
_reflns_number_total 4037
_reflns_threshold_expression >3.00\s(I)
_cod_data_source_file ic010772b_1.cif
_cod_data_source_block CRYSTALS_cif
_cod_depositor_comments
;
The following automatic conversions were performed:

'_chemical_melting_point' value 'not measured' was changed to '?' -
the value is undefined or not given.

Automatic conversion script
Id: cif_fix_values 1569 2011-02-09 13:29:24Z adriana 

The following automatic conversions were performed:

'_symmetry_cell_setting' value 'Monoclinic ' changed to 'monoclinic'
according to the built-in table from CIF Core dictionary named
'cif_core.dic' version 2.4.1 from 2010-06-29.

Automatic conversion script
Id: cif_fix_values 1646 2011-03-28 12:23:43Z adriana 

The following automatic conversions were performed:

'_exptl_crystal_density_meas' value 'not measured' was changed to '?'
- the value is perceived as not measured.

Automatic conversion script
Id: cif_fix_values 3008 2015-01-20 13:52:24Z robertas 
;
_cod_original_cell_volume 2295(2)
_cod_original_sg_symbol_H-M 'P 1 21/c 1 '
_cod_original_formula_sum ' C16 H29 B2 F8 O3 Rh1 '
_cod_database_code 4317688

loop_
_symmetry_equiv_pos_as_xyz
x,y,z
-x,-y,-z
-x,y+1/2,-z+1/2
x,-y+1/2,z+1/2

loop_
_atom_site_label
_atom_site_fract_x
_atom_site_fract_y
_atom_site_fract_z
_atom_site_U_iso_or_equiv
_atom_site_occupancy
_atom_site_adp_type
Rh1 0.65138(8) 0.08497(5) 0.77734(5) 0.0343 1.0000 Uani
C1 0.6469(11) -0.0645(7) 0.7982(7) 0.0424 1.0000 Uani
C2 0.5177(13) -0.0311(8) 0.7535(8) 0.0553 1.0000 Uani
C3 0.4647(11) 0.0375(8) 0.8051(8) 0.0501 1.0000 Uani
C4 0.5593(13) 0.0478(8) 0.8792(7) 0.0491 1.0000 Uani
C5 0.6678(12) -0.0146(8) 0.8763(7) 0.0456 1.0000 Uani
C6 0.7327(17) -0.1360(9) 0.7714(9) 0.0693 1.0000 Uani
C7 0.4511(17) -0.0683(11) 0.671(1) 0.0759 1.0000 Uani
C8 0.333(2) 0.0884(12) 0.7832(13) 0.0914 1.0000 Uani
C9 0.5444(18) 0.1170(11) 0.9474(9) 0.0747 1.0000 Uani
C10 0.7854(14) -0.0287(11) 0.9431(8) 0.0627 1.0000 Uani
C11 0.962(2) 0.0692(12) 0.6136(11) 0.0846 1.0000 Uani
C12 0.8229(16) 0.0772(9) 0.6323(8) 0.0593 1.0000 Uani
C13 0.714(2) 0.0913(16) 0.5630(9) 0.1030 1.0000 Uani
C21 0.9249(15) 0.3174(12) 0.8913(12) 0.0812 1.0000 Uani
C22 0.8840(12) 0.2196(9) 0.8618(7) 0.0460 1.0000 Uani
C23 0.9929(15) 0.1498(12) 0.8636(11) 0.0779 1.0000 Uani
O1 0.8036(8) 0.0744(6) 0.7063(5) 0.0520 1.0000 Uani
O2 0.7679(8) 0.2031(5) 0.8368(4) 0.0432 1.0000 Uani
O3 0.5712(8) 0.2077(6) 0.7037(5) 0.0517 1.0000 Uani
B1 0.8587(16) 0.3474(11) 0.6467(9) 0.055(3) 1.0000 Uiso
B2 0.3122(17) 0.1803(12) 0.519(1) 0.078(5) 1.0000 Uiso
F11 0.8548(16) 0.3221(12) 0.564(1) 0.153(5) 1.0000 Uiso
F12 0.9288(12) 0.2811(8) 0.6938(7) 0.110(3) 1.0000 Uiso
F13 0.7272(12) 0.3480(8) 0.6608(7) 0.106(3) 1.0000 Uiso
F14 0.9072(16) 0.4329(11) 0.6576(9) 0.143(5) 1.0000 Uiso
F21 0.213(2) 0.1271(17) 0.5402(14) 0.225(9) 1.0000 Uiso
F22 0.355(3) 0.249(2) 0.5700(17) 0.273(12) 1.0000 Uiso
F23 0.280(2) 0.2132(17) 0.4429(16) 0.23(1) 1.0000 Uiso
F24 0.407(3) 0.130(2) 0.5230(18) 0.324(16) 1.0000 Uiso
H60 0.6926 -0.1591 0.7138 0.139(16) 1.0000 Uiso
H61 0.7393 -0.1925 0.8101 0.139(16) 1.0000 Uiso
H62 0.8233 -0.1104 0.7703 0.139(16) 1.0000 Uiso
H71 0.3653 -0.0352 0.6518 0.139(16) 1.0000 Uiso
H72 0.4366 -0.1387 0.6728 0.139(16) 1.0000 Uiso
H73 0.5119 -0.0563 0.6273 0.139(16) 1.0000 Uiso
H81 0.3159 0.1323 0.8290 0.139(16) 1.0000 Uiso
H82 0.2551 0.0408 0.7734 0.139(16) 1.0000 Uiso
H83 0.3277 0.1269 0.7306 0.139(16) 1.0000 Uiso
H91 0.6254 0.1121 0.9929 0.139(16) 1.0000 Uiso
H92 0.4629 0.1046 0.9702 0.139(16) 1.0000 Uiso
H93 0.5424 0.1844 0.9246 0.139(16) 1.0000 Uiso
H101 0.7778 0.0138 0.9923 0.139(16) 1.0000 Uiso
H102 0.7876 -0.0969 0.9632 0.139(16) 1.0000 Uiso
H103 0.8700 -0.0141 0.9231 0.139(16) 1.0000 Uiso
H110 1.0263 0.0586 0.6663 0.139(16) 1.0000 Uiso
H111 0.9854 0.1315 0.5883 0.139(16) 1.0000 Uiso
H112 0.9675 0.0167 0.5741 0.139(16) 1.0000 Uiso
H130 0.6265 0.0962 0.5836 0.139(16) 1.0000 Uiso
H131 0.7276 0.1558 0.5348 0.139(16) 1.0000 Uiso
H132 0.7097 0.0410 0.5206 0.139(16) 1.0000 Uiso
H210 0.8467 0.3604 0.8880 0.139(16) 1.0000 Uiso
H211 0.9714 0.3142 0.9518 0.139(16) 1.0000 Uiso
H212 0.9906 0.3448 0.8581 0.139(16) 1.0000 Uiso
H230 0.9528 0.0856 0.8422 0.139(16) 1.0000 Uiso
H231 1.0390 0.1391 0.9226 0.139(16) 1.0000 Uiso
H232 1.0582 0.1697 0.8289 0.139(16) 1.0000 Uiso

loop_
_atom_site_aniso_label
_atom_site_aniso_U_11
_atom_site_aniso_U_22
_atom_site_aniso_U_33
_atom_site_aniso_U_23
_atom_site_aniso_U_13
_atom_site_aniso_U_12
Rh1 0.0344(5) 0.0343(4) 0.0338(4) 0.0049(3) 0.0042(3) -0.0034(4)
C1 0.042(6) 0.035(6) 0.049(6) 0.005(4) 0.005(5) -0.002(4)
C2 0.057(8) 0.045(6) 0.059(7) 0.012(6) -0.005(6) -0.027(6)
C3 0.031(6) 0.048(6) 0.072(8) 0.025(6) 0.012(6) -0.007(5)
C4 0.058(8) 0.041(6) 0.050(6) 0.008(5) 0.014(6) -0.005(5)
C5 0.052(7) 0.046(6) 0.040(6) 0.014(5) 0.011(5) -0.004(5)
C6 0.103(12) 0.032(6) 0.074(9) 0.004(6) 0.018(8) -0.002(7)
C7 0.07(1) 0.08(1) 0.071(9) 0.007(7) -0.008(8) -0.031(8)
C8 0.096(13) 0.08(1) 0.115(14) 0.03(1) 0.054(11) 0.02(1)
C9 0.106(13) 0.063(8) 0.064(8) 0.001(7) 0.043(9) 0.011(8)
C10 0.058(9) 0.076(9) 0.050(7) 0.022(6) 0.000(6) -0.004(7)
C11 0.103(14) 0.083(11) 0.08(1) 0.002(8) 0.06(1) 0.02(1)
C12 0.09(1) 0.042(6) 0.056(7) -0.001(5) 0.028(7) -0.007(6)
C13 0.125(17) 0.142(18) 0.041(8) -0.019(9) 0.013(9) -0.010(13)
C21 0.053(9) 0.08(1) 0.114(13) -0.042(9) 0.012(9) -0.022(8)
C22 0.039(7) 0.061(7) 0.035(5) -0.003(5) -0.004(5) 0.001(5)
C23 0.048(9) 0.08(1) 0.102(12) 0.006(9) -0.011(8) 0.015(7)
O1 0.035(4) 0.057(5) 0.063(5) 0.011(4) 0.006(4) -0.003(4)
O2 0.037(5) 0.047(4) 0.043(4) -0.003(3) 0.001(3) -0.009(3)
O3 0.042(5) 0.048(4) 0.063(5) 0.018(4) 0.004(4) 0.004(4)

loop_
_atom_type_symbol
_atom_type_scat_dispersion_real
_atom_type_scat_dispersion_imag
_atom_type_scat_Cromer_Mann_a1
_atom_type_scat_Cromer_Mann_b1
_atom_type_scat_Cromer_Mann_a2
_atom_type_scat_Cromer_Mann_b2
_atom_type_scat_Cromer_Mann_a3
_atom_type_scat_Cromer_Mann_b3
_atom_type_scat_Cromer_Mann_a4
_atom_type_scat_Cromer_Mann_b4
_atom_type_scat_Cromer_Mann_c
_atom_type_scat_source
'Rh  ' -1.2870 0.9190 19.2957 0.7515 14.3501 8.2176 4.7343 25.8749 1.2892 98.6062 5.3280 International_Tables_Vol_IV_Table_2.2B
'C   ' 0.0020 0.0020 2.3100 20.8439 1.0200 10.2075 1.5886 0.5687 0.8650 51.6512 0.2156 International_Tables_Vol_IV_Table_2.2B
'B   ' 0.0000 0.0010 2.0545 23.2185 1.3326 1.0210 1.0979 60.3498 0.7068 0.1403 -0.1932 International_Tables_Vol_IV_Table_2.2B
'F   ' 0.0140 0.0100 3.5392 10.2825 2.6412 4.2944 1.5170 0.2615 1.0243 26.1476 0.2776 International_Tables_Vol_IV_Table_2.2B
'O   ' 0.0080 0.0060 3.0485 13.2771 2.2868 5.7011 1.5463 0.3239 0.8670 32.9089 0.2508 International_Tables_Vol_IV_Table_2.2B
'H   ' 0.0000 0.0000 0.4930 10.5109 0.3229 26.1257 0.1402 3.1424 0.0408 57.7997 0.0030 International_Tables_Vol_IV_Table_2.2B

loop_
_geom_angle_atom_site_label_1
_geom_angle_site_symmetry_1
_geom_angle_atom_site_label_2
_geom_angle_site_symmetry_2
_geom_angle_atom_site_label_3
_geom_angle_site_symmetry_3
_geom_angle
_geom_angle_publ_flag
C1 . Rh1 . C2 . 40.5(5) yes
C1 . Rh1 . C3 . 67.3(5) yes
C2 . Rh1 . C3 . 39.8(5) yes
C1 . Rh1 . C4 . 66.7(5) yes
C2 . Rh1 . C4 . 66.3(5) yes
C3 . Rh1 . C4 . 39.1(5) yes
C1 . Rh1 . C5 . 39.6(4) yes
C2 . Rh1 . C5 . 66.3(5) yes
C3 . Rh1 . C5 . 65.8(4) yes
C4 . Rh1 . C5 . 39.1(5) yes
C1 . Rh1 . O1 . 93.2(4) yes
C2 . Rh1 . O1 . 110.8(5) yes
C3 . Rh1 . O1 . 149.9(5) yes
C4 . Rh1 . O1 . 152.8(4) yes
C5 . Rh1 . O1 . 113.9(4) yes
C1 . Rh1 . O2 . 135.0(4) yes
C2 . Rh1 . O2 . 163.0(4) yes
C3 . Rh1 . O2 . 125.6(4) yes
C4 . Rh1 . O2 . 96.7(4) yes
C5 . Rh1 . O2 . 101.3(4) yes
C1 . Rh1 . O3 . 148.5(4) yes
C2 . Rh1 . O3 . 109.8(4) yes
C3 . Rh1 . O3 . 95.9(4) yes
C4 . Rh1 . O3 . 117.2(4) yes
C5 . Rh1 . O3 . 156.2(4) yes
O1 . Rh1 . O2 . 84.5(3) yes
O1 . Rh1 . O3 . 89.6(3) yes
O2 . Rh1 . O3 . 76.5(3) yes
Rh1 . C1 . C2 . 69.3(6) yes
Rh1 . C1 . C5 . 70.0(6) yes
C2 . C1 . C5 . 105.7(10) yes
Rh1 . C1 . C6 . 127.3(9) yes
C2 . C1 . C6 . 127.3(12) yes
C5 . C1 . C6 . 126.9(11) yes
Rh1 . C2 . C1 . 70.3(6) yes
Rh1 . C2 . C3 . 70.7(6) yes
C1 . C2 . C3 . 108.2(10) yes
Rh1 . C2 . C7 . 127.9(9) yes
C1 . C2 . C7 . 124.5(13) yes
C3 . C2 . C7 . 127.1(13) yes
Rh1 . C3 . C2 . 69.5(6) yes
Rh1 . C3 . C4 . 69.6(7) yes
C2 . C3 . C4 . 107.5(10) yes
Rh1 . C3 . C8 . 126.1(9) yes
C2 . C3 . C8 . 125.6(13) yes
C4 . C3 . C8 . 126.9(14) yes
Rh1 . C4 . C3 . 71.3(7) yes
Rh1 . C4 . C5 . 71.0(7) yes
C3 . C4 . C5 . 109.1(11) yes
Rh1 . C4 . C9 . 122.6(9) yes
C3 . C4 . C9 . 123.9(13) yes
C5 . C4 . C9 . 127.0(12) yes
Rh1 . C5 . C1 . 70.4(6) yes
Rh1 . C5 . C4 . 69.9(6) yes
C1 . C5 . C4 . 109.4(10) yes
Rh1 . C5 . C10 . 126.6(9) yes
C1 . C5 . C10 . 124.4(12) yes
C4 . C5 . C10 . 126.2(12) yes
C1 . C6 . H60 . 109.6(14) no
C1 . C6 . H61 . 109.6(14) no
H60 . C6 . H61 . 107.6(12) no
C1 . C6 . H62 . 111.4(11) no
H60 . C6 . H62 . 109.1(15) no
H61 . C6 . H62 . 109.4(15) no
C2 . C7 . H71 . 111.0(16) no
C2 . C7 . H72 . 111.3(13) no
H71 . C7 . H72 . 110.3(14) no
C2 . C7 . H73 . 109.4(12) no
H71 . C7 . H73 . 107.7(14) no
H72 . C7 . H73 . 107.0(17) no
C3 . C8 . H81 . 111.8(19) no
C3 . C8 . H82 . 111.1(14) no
H81 . C8 . H82 . 106.8(16) no
C3 . C8 . H83 . 111.9(15) no
H81 . C8 . H83 . 108.2(15) no
H82 . C8 . H83 . 106.7(20) no
C4 . C9 . H91 . 109.1(13) no
C4 . C9 . H92 . 111.4(15) no
H91 . C9 . H92 . 110.0(13) no
C4 . C9 . H93 . 109.2(12) no
H91 . C9 . H93 . 107.2(16) no
H92 . C9 . H93 . 109.9(15) no
C5 . C10 . H101 . 110.1(13) no
C5 . C10 . H102 . 109.6(12) no
H101 . C10 . H102 . 107.5(11) no
C5 . C10 . H103 . 111.3(11) no
H101 . C10 . H103 . 109.0(14) no
H102 . C10 . H103 . 109.4(14) no
C12 . C11 . H110 . 109.6(13) no
C12 . C11 . H111 . 108.2(14) no
H110 . C11 . H111 . 108.4(19) no
C12 . C11 . H112 . 110.5(17) no
H110 . C11 . H112 . 110.5(16) no
H111 . C11 . H112 . 109.6(14) no
C11 . C12 . C13 . 118.0(14) yes
C11 . C12 . O1 . 120.0(14) yes
C13 . C12 . O1 . 122.0(14) yes
C12 . C13 . H130 . 110.3(14) no
C12 . C13 . H131 . 108.7(17) no
H130 . C13 . H131 . 106.5(21) no
C12 . C13 . H132 . 112.6(20) no
H130 . C13 . H132 . 110.6(21) no
H131 . C13 . H132 . 107.9(15) no
C22 . C21 . H210 . 111.4(12) no
C22 . C21 . H211 . 109.3(15) no
H210 . C21 . H211 . 108.4(15) no
C22 . C21 . H212 . 110.6(13) no
H210 . C21 . H212 . 109.7(18) no
H211 . C21 . H212 . 107.4(13) no
C21 . C22 . C23 . 116.0(12) yes
C21 . C22 . O2 . 119.4(12) yes
C23 . C22 . O2 . 124.6(12) yes
C22 . C23 . H230 . 108.9(12) no
C22 . C23 . H231 . 110.1(15) no
H230 . C23 . H231 . 106.7(15) no
C22 . C23 . H232 . 112.1(14) no
H230 . C23 . H232 . 108.7(17) no
H231 . C23 . H232 . 110.1(14) no
Rh1 . O1 . C12 . 141.4(9) yes
Rh1 . O2 . C22 . 136.7(8) yes
F11 . B1 . F12 . 107.9(14) yes
F11 . B1 . F13 . 107.0(13) yes
F12 . B1 . F13 . 110.0(13) yes
F11 . B1 . F14 . 108.4(15) yes
F12 . B1 . F14 . 114.4(14) yes
F13 . B1 . F14 . 108.9(14) yes
F21 . B2 . F22 . 115.7(14) yes
F21 . B2 . F23 . 111.0(14) yes
F22 . B2 . F23 . 110.2(14) yes
F21 . B2 . F24 . 107.1(15) yes
F22 . B2 . F24 . 103.2(15) yes
F23 . B2 . F24 . 109.1(15) yes

loop_
_geom_bond_atom_site_label_1
_geom_bond_site_symmetry_1
_geom_bond_atom_site_label_2
_geom_bond_site_symmetry_2
_geom_bond_distance
_geom_bond_publ_flag
Rh1 . C1 . 2.13(1) yes
Rh1 . C2 . 2.114(11) yes
Rh1 . C3 . 2.130(11) yes
Rh1 . C4 . 2.107(12) yes
Rh1 . C5 . 2.12(1) yes
Rh1 . O1 . 2.089(9) yes
Rh1 . O2 . 2.169(7) yes
Rh1 . O3 . 2.179(7) yes
C1 . C2 . 1.467(17) yes
C1 . C5 . 1.439(16) yes
C1 . C6 . 1.444(19) yes
C2 . C3 . 1.443(19) yes
C2 . C7 . 1.498(19) yes
C3 . C4 . 1.420(17) yes
C3 . C8 . 1.51(2) yes
C4 . C5 . 1.415(17) yes
C4 . C9 . 1.505(19) yes
C5 . C10 . 1.489(17) yes
C6 . H60 . 1.014(15) no
C6 . H61 . 1.010(13) no
C6 . H62 . 0.991(17) no
C7 . H71 . 0.991(17) no
C7 . H72 . 1.000(15) no
C7 . H73 . 1.032(17) no
C8 . H81 . 1.01(2) no
C8 . H82 . 1.03(2) no
C8 . H83 . 1.009(18) no
C9 . H91 . 1.013(18) no
C9 . H92 . 0.980(16) no
C9 . H93 . 1.015(15) no
C10 . H101 . 1.015(15) no
C10 . H102 . 1.010(14) no
C10 . H103 . 0.991(14) no
C11 . C12 . 1.50(2) yes
C11 . H110 . 1.00(2) no
C11 . H111 . 1.013(17) no
C11 . H112 . 0.986(16) no
C12 . C13 . 1.46(2) yes
C12 . O1 . 1.257(15) yes
C13 . H130 . 1.00(2) no
C13 . H131 . 1.04(2) no
C13 . H132 . 0.984(18) no
C21 . C22 . 1.491(18) yes
C21 . H210 . 0.992(17) no
C21 . H211 . 1.021(18) no
C21 . H212 . 1.005(18) no
C22 . C23 . 1.474(19) yes
C22 . O2 . 1.204(13) yes
C23 . H230 . 1.026(17) no
C23 . H231 . 1.009(16) no
C23 . H232 . 0.984(18) no
B1 . F11 . 1.40(2) yes
B1 . F12 . 1.334(18) yes
B1 . F13 . 1.393(19) yes
B1 . F14 . 1.30(2) yes
B2 . F21 . 1.34(3) yes
B2 . F22 . 1.30(3) yes
B2 . F23 . 1.32(3) yes
B2 . F24 . 1.19(4) yes
